data_9016399
loop_
_publ_author_name
'Vymazalova, A.'
'Laufek, F.'
'Drabek, M.'
'Cabral, A. R.'
'Haloda, J.'
'Sidorinova, T.'
'Lehmann, B.'
'Galbiatti, H. F.'
'Drahokoupil, J.'

_publ_section_title
;
 Jacutingaite, Pt2HgSe3, a new platinum-group mineral species from
 the Caue iron-ore deposit, Itabira District, Minas Gerais, Brazil
 Localiy: the Caue iron-ore deposit, Itabira District, Minas Gerais, Brazil
;
_journal_name_full 'The Canadian Mineralogist'
_journal_page_first 431
_journal_page_last 440
_journal_paper_doi 10.3749/canmin.50.2.431
_journal_volume 50
_journal_year 2012
_chemical_formula_sum 'Hg Pt2 Se3'
_chemical_name_mineral Jacutingaite
_space_group_IT_number 164
_symmetry_space_group_name_Hall '-P 3 2"'
_symmetry_space_group_name_H-M 'P -3 m 1'
_cell_angle_alpha 90
_cell_angle_beta 90
_cell_angle_gamma 90
_cell_length_a 7.3477
_cell_length_b 7.3477
_cell_length_c 5.2955
_cell_formula_units_Z 2
_cell_volume 285.897
_database_code_amcsd 0019200
_exptl_crystal_density_diffrn 9.614
_cod_original_formula_sum 'Pt2 Hg Se3'
_cod_database_code 9016399

loop_
_space_group_symop_operation_xyz
x,y,z
-y,-x,z
y,-x+y,-z
-x,-x+y,-z
-x+y,-x,z
-x+y,y,z
-x,-y,-z
y,x,-z
-y,x-y,z
x,x-y,z
x-y,x,-z
x-y,-y,-z

loop_
_atom_site_label
_atom_site_fract_x
_atom_site_fract_y
_atom_site_fract_z
_atom_site_U_iso_or_equiv
Pt1 0.00000 0.00000 0.00000 0.00557
Pt2 0.50000 0.00000 0.00000 0.00557
Hg 0.33333 0.66667 0.35070 0.00367
Se 0.81960 0.18040 0.24920 0.00798

loop_
_cod_related_entry_id
_cod_related_entry_database
_cod_related_entry_code
1 AMCSD 0019200
